data_4066999
loop_
_publ_author_name
'Li, Xiaoqing'
'Hong, Jianquan'
'Liu, Ruiting'
'Weng, Linhong'
'Zhou, Xigeng'

_publ_section_title
;
 Reactions of Cp3Y with Benzophenone: A Simple and Efficient Method for
 Transformation of Unsubstituted Cyclopentadienyl to
 Bridgedansa-Cyclopentadienyl/Alkoxyl Ligand
;
_journal_issue 20
_journal_name_full Organometallics
_journal_page_first 4606
_journal_paper_doi 10.1021/om100755s
_journal_volume 29
_journal_year 2010
_chemical_formula_sum 'C46 H38 O2 Y2'
_chemical_formula_weight 800.58
_chemical_name_systematic
; 
 ? 
;
_space_group_IT_number 20
_symmetry_cell_setting orthorhombic
_symmetry_space_group_name_Hall 'C 2c 2'
_symmetry_space_group_name_H-M 'C 2 2 21'
_atom_sites_solution_hydrogens geom
_atom_sites_solution_primary direct
_atom_sites_solution_secondary difmap
_audit_creation_method SHELXL-97
_cell_angle_alpha 90.00
_cell_angle_beta 90.00
_cell_angle_gamma 90.00
_cell_formula_units_Z 4
_cell_length_a 15.266(5)
_cell_length_b 18.163(6)
_cell_length_c 15.374(5)
_cell_measurement_reflns_used 2752
_cell_measurement_temperature 293(2)
_cell_measurement_theta_max 21.528
_cell_measurement_theta_min 2.189
_cell_volume 4263(2)
_computing_cell_refinement 'Bruker SMART'
_computing_data_collection 'Bruker SMART'
_computing_data_reduction 'Bruker SHELXTL'
_computing_molecular_graphics 'Bruker SHELXTL'
_computing_publication_material 'Bruker SHELXTL'
_computing_structure_refinement 'SHELXL-97 (Sheldrick, 1997)'
_computing_structure_solution 'SHELXS-97 (Sheldrick, 1990)'
_diffrn_ambient_temperature 293(2)
_diffrn_measured_fraction_theta_full 0.994
_diffrn_measured_fraction_theta_max 0.994
_diffrn_measurement_device_type 'CCD area detector'
_diffrn_measurement_method 'phi and omega scans'
_diffrn_radiation_monochromator graphite
_diffrn_radiation_source 'fine-focus sealed tube'
_diffrn_radiation_type MoK\a
_diffrn_radiation_wavelength 0.71073
_diffrn_reflns_av_R_equivalents 0.0617
_diffrn_reflns_av_sigmaI/netI 0.1113
_diffrn_reflns_limit_h_max 16
_diffrn_reflns_limit_h_min -19
_diffrn_reflns_limit_k_max 17
_diffrn_reflns_limit_k_min -23
_diffrn_reflns_limit_l_max 18
_diffrn_reflns_limit_l_min -19
_diffrn_reflns_number 10198
_diffrn_reflns_theta_full 26.99
_diffrn_reflns_theta_max 26.99
_diffrn_reflns_theta_min 1.74
_exptl_absorpt_coefficient_mu 2.742
_exptl_absorpt_correction_T_max 0.7711
_exptl_absorpt_correction_T_min 0.7344
_exptl_absorpt_correction_type multi-scan
_exptl_absorpt_process_details sadabs
_exptl_crystal_colour colorless
_exptl_crystal_density_diffrn 1.247
_exptl_crystal_density_method 'not measured'
_exptl_crystal_description block
_exptl_crystal_F_000 1632
_exptl_crystal_size_max 0.12
_exptl_crystal_size_mid 0.12
_exptl_crystal_size_min 0.10
_refine_diff_density_max 0.788
_refine_diff_density_min -0.425
_refine_diff_density_rms 0.057
_refine_ls_abs_structure_details 'Flack H D (1983), Acta Cryst. A39, 876-881'
_refine_ls_abs_structure_Flack 0.032(7)
_refine_ls_extinction_method none
_refine_ls_goodness_of_fit_ref 0.982
_refine_ls_hydrogen_treatment constr
_refine_ls_matrix_type full
_refine_ls_number_parameters 226
_refine_ls_number_reflns 4566
_refine_ls_number_restraints 0
_refine_ls_restrained_S_all 0.982
_refine_ls_R_factor_all 0.0674
_refine_ls_R_factor_gt 0.0407
_refine_ls_shift/su_max 0.001
_refine_ls_shift/su_mean 0.000
_refine_ls_structure_factor_coef Fsqd
_refine_ls_weighting_details 'calc w=1/[\s^2^(Fo^2^)+(0.0082P)^2^+0.0000P] where P=(Fo^2^+2Fc^2^)/3'
_refine_ls_weighting_scheme calc
_refine_ls_wR_factor_gt 0.0592
_refine_ls_wR_factor_ref 0.0615
_reflns_number_gt 2901
_reflns_number_total 4566
_reflns_threshold_expression >2sigma(I)
_cod_data_source_file om100755s_si_002.cif
_cod_data_source_block a00722a
_cod_depositor_comments
;
The following automatic conversions were performed:

'_symmetry_cell_setting' value 'Orthorhombic' changed to
'orthorhombic' according to
/home/saulius/struct/CIF-dictionaries/cif_core.dic dictionary named
'cif_core.dic' version 2.4.1 from 2010-06-29.

Automatic conversion script
Id: cif_fix_values 1715 2011-07-08 13:25:40Z adriana 
;
_cod_original_cell_volume 4263(3)
_cod_original_sg_symbol_H-M C222(1)
_cod_database_code 4066999

loop_
_symmetry_equiv_pos_as_xyz
'x, y, z'
'-x, -y, z+1/2'
'-x, y, -z+1/2'
'x, -y, -z'
'x+1/2, y+1/2, z'
'-x+1/2, -y+1/2, z+1/2'
'-x+1/2, y+1/2, -z+1/2'
'x+1/2, -y+1/2, -z'

loop_
_atom_site_label
_atom_site_type_symbol
_atom_site_fract_x
_atom_site_fract_y
_atom_site_fract_z
_atom_site_U_iso_or_equiv
_atom_site_adp_type
_atom_site_occupancy
_atom_site_symmetry_multiplicity
_atom_site_calc_flag
_atom_site_refinement_flags
Y1 Y 0.39020(3) 0.30042(2) 0.29670(2) 0.03932(11) Uani 1 1 d .
O1 O 0.53830(14) 0.30295(15) 0.33215(13) 0.0350(6) Uani 1 1 d .
C1 C 0.3905(4) 0.4456(3) 0.3132(6) 0.0868(18) Uani 1 1 d .
H1 H 0.4421 0.4776 0.3104 0.104 Uiso 1 1 calc R
C2 C 0.3325(6) 0.4320(4) 0.2458(4) 0.089(2) Uani 1 1 d .
H2 H 0.3376 0.4519 0.1867 0.106 Uiso 1 1 calc R
C3 C 0.2615(5) 0.3976(4) 0.2782(6) 0.095(2) Uani 1 1 d .
H3 H 0.2066 0.3890 0.2467 0.113 Uiso 1 1 calc R
C4 C 0.2731(5) 0.3895(3) 0.3674(6) 0.098(2) Uani 1 1 d .
H4 H 0.2279 0.3756 0.4095 0.118 Uiso 1 1 calc R
C5 C 0.3526(6) 0.4198(4) 0.3862(4) 0.089(2) Uani 1 1 d .
H5 H 0.3738 0.4298 0.4451 0.106 Uiso 1 1 calc R
C6 C 0.4574(3) 0.2141(2) 0.4088(3) 0.0364(11) Uani 1 1 d .
C7 C 0.3839(3) 0.2421(2) 0.4523(2) 0.0462(11) Uani 1 1 d .
H7 H 0.3854 0.2697 0.5070 0.055 Uiso 1 1 calc R
C8 C 0.3087(3) 0.2129(3) 0.4140(3) 0.0460(14) Uani 1 1 d .
H8 H 0.2488 0.2197 0.4354 0.055 Uiso 1 1 calc R
C9 C 0.3340(3) 0.1641(3) 0.3465(3) 0.0537(15) Uani 1 1 d .
H9 H 0.2952 0.1314 0.3135 0.064 Uiso 1 1 calc R
C10 C 0.4248(3) 0.1652(2) 0.3435(3) 0.0438(13) Uani 1 1 d .
H10 H 0.4609 0.1307 0.3100 0.053 Uiso 1 1 calc R
C11 C 0.5458(3) 0.2537(2) 0.4048(3) 0.0385(11) Uani 1 1 d .
C12 C 0.6272(3) 0.2061(3) 0.3893(2) 0.0384(10) Uani 1 1 d .
C13 C 0.6258(3) 0.1292(3) 0.4002(3) 0.0603(14) Uani 1 1 d .
H13 H 0.5747 0.1048 0.4162 0.072 Uiso 1 1 calc R
C14 C 0.7054(4) 0.0899(3) 0.3860(3) 0.0742(17) Uani 1 1 d .
H14 H 0.7062 0.0391 0.3928 0.089 Uiso 1 1 calc R
C15 C 0.7800(4) 0.1255(4) 0.3629(3) 0.0782(19) Uani 1 1 d .
H15 H 0.8311 0.0988 0.3534 0.094 Uiso 1 1 calc R
C16 C 0.7804(3) 0.1991(4) 0.3535(3) 0.0633(14) Uani 1 1 d .
H16 H 0.8319 0.2231 0.3379 0.076 Uiso 1 1 calc R
C17 C 0.7043(3) 0.2398(3) 0.3669(3) 0.0543(15) Uani 1 1 d .
H17 H 0.7058 0.2907 0.3606 0.065 Uiso 1 1 calc R
C18 C 0.5595(2) 0.2980(3) 0.4897(2) 0.0402(10) Uani 1 1 d .
C19 C 0.5589(3) 0.2592(3) 0.5680(3) 0.0508(13) Uani 1 1 d .
H19 H 0.5507 0.2085 0.5679 0.061 Uiso 1 1 calc R
C20 C 0.5703(3) 0.2964(4) 0.6457(3) 0.0667(15) Uani 1 1 d .
H20 H 0.5700 0.2709 0.6982 0.080 Uiso 1 1 calc R
C21 C 0.5822(3) 0.3721(4) 0.6442(3) 0.0803(19) Uani 1 1 d .
H21 H 0.5888 0.3975 0.6964 0.096 Uiso 1 1 calc R
C22 C 0.5846(4) 0.4094(3) 0.5685(3) 0.090(2) Uani 1 1 d .
H22 H 0.5951 0.4598 0.5680 0.108 Uiso 1 1 calc R
C23 C 0.5709(3) 0.3712(3) 0.4910(3) 0.0629(15) Uani 1 1 d .
H23 H 0.5696 0.3972 0.4388 0.075 Uiso 1 1 calc R

loop_
_atom_site_aniso_label
_atom_site_aniso_U_11
_atom_site_aniso_U_22
_atom_site_aniso_U_33
_atom_site_aniso_U_23
_atom_site_aniso_U_13
_atom_site_aniso_U_12
Y1 0.0401(2) 0.0446(2) 0.03327(18) 0.0056(3) 0.0032(2) 0.0065(3)
O1 0.0410(15) 0.0339(16) 0.0302(14) 0.0076(16) -0.0022(11) 0.0040(16)
C1 0.082(4) 0.042(3) 0.136(6) -0.002(4) 0.026(6) 0.017(4)
C2 0.130(6) 0.072(5) 0.064(4) 0.038(4) 0.028(5) 0.063(4)
C3 0.083(5) 0.095(6) 0.106(7) -0.020(5) -0.026(4) 0.055(4)
C4 0.097(6) 0.065(5) 0.133(8) 0.017(5) 0.056(5) 0.034(4)
C5 0.127(7) 0.072(5) 0.066(5) -0.029(4) -0.020(5) 0.044(4)
C6 0.036(3) 0.043(3) 0.031(2) 0.007(2) -0.001(2) 0.004(2)
C7 0.036(3) 0.078(3) 0.024(2) 0.010(2) 0.003(3) -0.001(3)
C8 0.039(3) 0.053(4) 0.046(3) 0.013(3) 0.008(2) -0.002(3)
C9 0.043(3) 0.062(4) 0.056(3) 0.026(3) -0.011(3) -0.022(3)
C10 0.053(3) 0.034(3) 0.044(3) -0.004(2) 0.009(2) -0.001(2)
C11 0.049(3) 0.037(3) 0.029(3) -0.002(2) -0.001(2) 0.013(2)
C12 0.041(3) 0.049(3) 0.025(2) -0.007(2) -0.0012(19) 0.011(3)
C13 0.068(4) 0.062(4) 0.051(3) 0.006(3) -0.005(3) 0.003(3)
C14 0.092(5) 0.048(4) 0.082(4) -0.010(3) -0.009(4) 0.035(4)
C15 0.073(5) 0.109(6) 0.053(4) -0.020(4) -0.003(3) 0.040(4)
C16 0.037(3) 0.109(5) 0.044(3) -0.010(4) 0.008(2) 0.014(4)
C17 0.051(3) 0.076(4) 0.036(3) -0.006(3) -0.007(3) 0.008(3)
C18 0.039(2) 0.051(3) 0.031(2) -0.002(3) 0.0047(18) 0.016(3)
C19 0.048(3) 0.066(4) 0.038(3) 0.002(3) -0.002(2) -0.005(2)
C20 0.060(3) 0.107(5) 0.033(3) -0.008(4) 0.002(2) 0.001(4)
C21 0.082(5) 0.101(5) 0.058(4) -0.042(4) -0.009(3) 0.018(4)
C22 0.159(7) 0.060(4) 0.052(4) -0.020(3) -0.015(4) 0.019(4)
C23 0.099(4) 0.050(4) 0.039(3) -0.009(3) -0.006(3) 0.011(3)

loop_
_atom_type_symbol
_atom_type_description
_atom_type_scat_dispersion_real
_atom_type_scat_dispersion_imag
_atom_type_scat_source
C C 0.0033 0.0016 'International Tables Vol C Tables 4.2.6.8 and 6.1.1.4'
H H 0.0000 0.0000 'International Tables Vol C Tables 4.2.6.8 and 6.1.1.4'
O O 0.0106 0.0060 'International Tables Vol C Tables 4.2.6.8 and 6.1.1.4'
Y Y -2.7962 3.5667 'International Tables Vol C Tables 4.2.6.8 and 6.1.1.4'

loop_
_geom_angle_atom_site_label_1
_geom_angle_atom_site_label_2
_geom_angle_atom_site_label_3
_geom_angle
_geom_angle_site_symmetry_1
_geom_angle_site_symmetry_3
O1 Y1 O1 74.68(9) 3_655 .
O1 Y1 C6 114.25(12) 3_655 .
O1 Y1 C6 57.45(11) . .
O1 Y1 C10 99.35(12) 3_655 .
O1 Y1 C10 75.97(13) . .
C6 Y1 C10 32.14(12) . .
O1 Y1 C7 145.69(12) 3_655 .
O1 Y1 C7 80.19(12) . .
C6 Y1 C7 31.46(12) . .
C10 Y1 C7 51.36(13) . .
O1 Y1 C5 123.1(2) 3_655 .
O1 Y1 C5 94.19(19) . .
C6 Y1 C5 103.99(17) . .
C10 Y1 C5 132.44(19) . .
C7 Y1 C5 81.3(2) . .
O1 Y1 C4 132.33(17) 3_655 .
O1 Y1 C4 123.3(2) . .
C6 Y1 C4 111.8(2) . .
C10 Y1 C4 126.77(17) . .
C7 Y1 C4 81.23(19) . .
C5 Y1 C4 29.97(16) . .
O1 Y1 C1 93.59(19) 3_655 .
O1 Y1 C1 87.50(17) . .
C6 Y1 C1 123.2(2) . .
C10 Y1 C1 155.4(2) . .
C7 Y1 C1 108.4(2) . .
C5 Y1 C1 29.54(16) . .
C4 Y1 C1 49.67(18) . .
O1 Y1 C3 104.5(2) 3_655 .
O1 Y1 C3 136.95(18) . .
C6 Y1 C3 141.2(2) . .
C10 Y1 C3 143.5(2) . .
C7 Y1 C3 109.9(2) . .
C5 Y1 C3 49.24(18) . .
C4 Y1 C3 30.40(17) . .
C1 Y1 C3 49.5(2) . .
O1 Y1 C2 83.33(15) 3_655 .
O1 Y1 C2 111.9(2) . .
C6 Y1 C2 152.19(19) . .
C10 Y1 C2 172.2(2) . .
C7 Y1 C2 128.27(16) . .
C5 Y1 C2 48.88(19) . .
C4 Y1 C2 49.35(17) . .
C1 Y1 C2 30.21(16) . .
C3 Y1 C2 29.33(16) . .
O1 Y1 C8 144.80(12) 3_655 .
O1 Y1 C8 107.58(11) . .
C6 Y1 C8 51.12(12) . .
C10 Y1 C8 50.03(14) . .
C7 Y1 C8 30.31(12) . .
C5 Y1 C8 92.0(2) . .
C4 Y1 C8 77.00(16) . .
C1 Y1 C8 121.4(2) . .
C3 Y1 C8 97.0(2) . .
C2 Y1 C8 124.80(19) . .
O1 Y1 C9 114.57(13) 3_655 .
O1 Y1 C9 104.94(11) . .
C6 Y1 C9 51.56(13) . .
C10 Y1 C9 30.01(11) . .
C7 Y1 C9 50.59(14) . .
C5 Y1 C9 122.2(2) . .
C4 Y1 C9 103.12(18) . .
C1 Y1 C9 151.2(2) . .
C3 Y1 C9 113.6(2) . .
C2 Y1 C9 142.4(2) . .
C8 Y1 C9 30.24(12) . .
C11 O1 Y1 129.1(2) . 3_655
C11 O1 Y1 104.3(2) . .
Y1 O1 Y1 105.28(9) 3_655 .
C5 C1 C2 106.7(6) . .
C5 C1 Y1 74.5(3) . .
C2 C1 Y1 75.5(3) . .
C5 C1 H1 126.0 . .
C2 C1 H1 126.0 . .
Y1 C1 H1 126.0 . .
C3 C2 C1 108.7(6) . .
C3 C2 Y1 75.0(3) . .
C1 C2 Y1 74.3(3) . .
C3 C2 H2 125.2 . .
C1 C2 H2 125.2 . .
Y1 C2 H2 125.2 . .
C2 C3 C4 108.1(6) . .
C2 C3 Y1 75.7(3) . .
C4 C3 Y1 74.3(3) . .
C2 C3 H3 125.4 . .
C4 C3 H3 125.4 . .
Y1 C3 H3 125.4 . .
C5 C4 C3 106.2(6) . .
C5 C4 Y1 74.5(3) . .
C3 C4 Y1 75.3(3) . .
C5 C4 H4 126.2 . .
C3 C4 H4 126.2 . .
Y1 C4 H4 126.2 . .
C1 C5 C4 110.2(6) . .
C1 C5 Y1 76.0(3) . .
C4 C5 Y1 75.6(4) . .
C1 C5 H5 124.4 . .
C4 C5 H5 124.4 . .
Y1 C5 H5 124.4 . .
C7 C6 C10 106.4(4) . .
C7 C6 C11 123.6(4) . .
C10 C6 C11 124.8(4) . .
C7 C6 Y1 77.1(2) . .
C10 C6 Y1 76.5(2) . .
C11 C6 Y1 92.2(2) . .
C8 C7 C6 108.6(4) . .
C8 C7 Y1 78.4(2) . .
C6 C7 Y1 71.5(2) . .
C8 C7 H7 125.2 . .
C6 C7 H7 125.2 . .
Y1 C7 H7 125.2 . .
C7 C8 C9 108.8(4) . .
C7 C8 Y1 71.3(2) . .
C9 C8 Y1 75.8(2) . .
C7 C8 H8 125.3 . .
C9 C8 H8 125.3 . .
Y1 C8 H8 125.3 . .
C10 C9 C8 106.7(4) . .
C10 C9 Y1 70.3(3) . .
C8 C9 Y1 74.0(3) . .
C10 C9 H9 126.5 . .
C8 C9 H9 126.5 . .
Y1 C9 H9 126.5 . .
C9 C10 C6 109.5(4) . .
C9 C10 Y1 79.7(3) . .
C6 C10 Y1 71.4(2) . .
C9 C10 H10 124.7 . .
C6 C10 H10 124.7 . .
Y1 C10 H10 124.7 . .
O1 C11 C6 104.7(3) . .
O1 C11 C12 107.1(3) . .
C6 C11 C12 117.2(4) . .
O1 C11 C18 110.0(3) . .
C6 C11 C18 109.3(3) . .
C12 C11 C18 108.4(3) . .
O1 C11 Y1 48.24(16) . .
C6 C11 Y1 57.4(2) . .
C12 C11 Y1 135.2(2) . .
C18 C11 Y1 115.1(2) . .
C17 C12 C13 119.0(4) . .
C17 C12 C11 119.0(5) . .
C13 C12 C11 121.9(4) . .
C12 C13 C14 117.7(5) . .
C12 C13 H13 121.1 . .
C14 C13 H13 121.1 . .
C15 C14 C13 121.2(5) . .
C15 C14 H14 119.4 . .
C13 C14 H14 119.4 . .
C16 C15 C14 120.3(6) . .
C16 C15 H15 119.8 . .
C14 C15 H15 119.8 . .
C15 C16 C17 120.5(6) . .
C15 C16 H16 119.7 . .
C17 C16 H16 119.7 . .
C12 C17 C16 121.2(5) . .
C12 C17 H17 119.4 . .
C16 C17 H17 119.4 . .
C23 C18 C19 119.3(4) . .
C23 C18 C11 123.0(4) . .
C19 C18 C11 117.6(4) . .
C20 C19 C18 119.9(5) . .
C20 C19 H19 120.1 . .
C18 C19 H19 120.1 . .
C19 C20 C21 119.1(5) . .
C19 C20 H20 120.5 . .
C21 C20 H20 120.5 . .
C22 C21 C20 121.0(5) . .
C22 C21 H21 119.5 . .
C20 C21 H21 119.5 . .
C21 C22 C23 119.0(5) . .
C21 C22 H22 120.5 . .
C23 C22 H22 120.5 . .
C18 C23 C22 121.6(5) . .
C18 C23 H23 119.2 . .
C22 C23 H23 119.2 . .

loop_
_geom_bond_atom_site_label_1
_geom_bond_atom_site_label_2
_geom_bond_distance
_geom_bond_site_symmetry_2
Y1 O1 2.262(2) 3_655
Y1 O1 2.326(2) .
Y1 C6 2.546(4) .
Y1 C10 2.613(4) .
Y1 C7 2.617(4) .
Y1 C5 2.631(6) .
Y1 C4 2.645(5) .
Y1 C1 2.649(5) .
Y1 C3 2.657(5) .
Y1 C2 2.665(5) .
Y1 C8 2.706(4) .
Y1 C9 2.730(4) .
O1 C11 1.436(4) .
O1 Y1 2.262(2) 3_655
C1 C5 1.346(7) .
C1 C2 1.385(7) .
C1 H1 0.9800 .
C2 C3 1.347(7) .
C2 H2 0.9800 .
C3 C4 1.390(8) .
C3 H3 0.9800 .
C4 C5 1.364(7) .
C4 H4 0.9800 .
C5 H5 0.9800 .
C6 C7 1.401(5) .
C6 C10 1.430(5) .
C6 C11 1.530(6) .
C7 C8 1.394(5) .
C7 H7 0.9800 .
C8 C9 1.418(6) .
C8 H8 0.9800 .
C9 C10 1.388(5) .
C9 H9 0.9800 .
C10 H10 0.9800 .
C11 C12 1.532(5) .
C11 C18 1.548(6) .
C12 C17 1.369(5) .
C12 C13 1.408(6) .
C13 C14 1.425(6) .
C13 H13 0.9300 .
C14 C15 1.356(7) .
C14 H14 0.9300 .
C15 C16 1.345(7) .
C15 H15 0.9300 .
C16 C17 1.392(6) .
C16 H16 0.9300 .
C17 H17 0.9300 .
C18 C23 1.341(6) .
C18 C19 1.394(5) .
C19 C20 1.383(5) .
C19 H19 0.9300 .
C20 C21 1.387(7) .
C20 H20 0.9300 .
C21 C22 1.347(6) .
C21 H21 0.9300 .
C22 C23 1.395(6) .
C22 H22 0.9300 .
C23 H23 0.9300 .
